data_7717674
loop_
_publ_author_name
'Jana, Manish'
'Hall, Michael B.'
'Darensbourg, Marcetta Y.'

_publ_section_title
;
 A sulfur-templated Ni-Ni' coordination polymer that relies on a
 polarizable nickel nitrosyl hub.
;
_journal_name_full 'Dalton transactions (Cambridge, England : 2003)'
_journal_paper_doi 10.1039/d4dt03174a
_journal_year 2024
_chemical_absolute_configuration unk
_chemical_formula_moiety 'C21 H28 N6 Ni2 O S2, 1[CH3OH]'
_chemical_formula_sum 'C22 H32 N6 Ni2 O2 S2'
_chemical_formula_weight 594.07
_chemical_properties_physical Air-sensitive,Oxygen-sensitive,Light-sensitive,Photo-sensitive
_space_group_crystal_system monoclinic
_space_group_IT_number 4
_space_group_name_Hall 'P 2yb'
_space_group_name_H-M_alt 'P 1 21 1'
_atom_sites_solution_hydrogens geom
_atom_sites_solution_primary dual
_audit_creation_date 2024-08-26
_audit_creation_method
;
Olex2 1.5
(compiled 2024.02.16 svn.r378c4104 for OlexSys, GUI svn.r6928)
;
_audit_update_record
;
2024-08-26 deposited with the CCDC.	2024-12-12 downloaded from the CCDC.
;
_cell_angle_alpha 90
_cell_angle_beta 114.259(2)
_cell_angle_gamma 90
_cell_formula_units_Z 2
_cell_length_a 12.0943(4)
_cell_length_b 9.0239(3)
_cell_length_c 12.9900(5)
_cell_measurement_reflns_used 9975
_cell_measurement_temperature 110.0
_cell_measurement_theta_max 66.892
_cell_measurement_theta_min 4.208
_cell_volume 1292.51(8)
_computing_cell_refinement 'SAINT V8.40A (Bruker, 2019)'
_computing_data_reduction 'SAINT V8.40A (Bruker, 2019)'
_computing_molecular_graphics 'Olex2 1.5 (Dolomanov et al., 2009)'
_computing_publication_material 'Olex2 1.5 (Dolomanov et al., 2009)'
_computing_structure_refinement 'XL  (Sheldrick, 2008)'
_computing_structure_solution 'SHELXT 2014/4 (Sheldrick, 2014)'
_diffrn_ambient_temperature 110.0
_diffrn_detector 'Bruker APEX2 area detector'
_diffrn_detector_area_resol_mean 7.9
_diffrn_detector_type 'CCD area detector'
_diffrn_measured_fraction_theta_full 0.996
_diffrn_measured_fraction_theta_max 0.996
_diffrn_measurement_device 'three-circle diffractometer'
_diffrn_measurement_device_type 'Bruker APEX-II CCD'
_diffrn_measurement_method '\f and \w scans'
_diffrn_radiation_monochromator 'mirror optics'
_diffrn_radiation_probe x-ray
_diffrn_radiation_type CuK\a
_diffrn_radiation_wavelength 1.54178
_diffrn_reflns_av_R_equivalents 0.0440
_diffrn_reflns_av_unetI/netI 0.0231
_diffrn_reflns_Laue_measured_fraction_full 0.996
_diffrn_reflns_Laue_measured_fraction_max 0.996
_diffrn_reflns_limit_h_max 14
_diffrn_reflns_limit_h_min -14
_diffrn_reflns_limit_k_max 10
_diffrn_reflns_limit_k_min -10
_diffrn_reflns_limit_l_max 15
_diffrn_reflns_limit_l_min -15
_diffrn_reflns_number 34921
_diffrn_reflns_point_group_measured_fraction_full 0.997
_diffrn_reflns_point_group_measured_fraction_max 0.997
_diffrn_reflns_theta_full 66.928
_diffrn_reflns_theta_max 66.928
_diffrn_reflns_theta_min 4.009
_diffrn_source 'microfocus sealed X-ray tube'
_diffrn_source_current 1.0
_diffrn_source_power 0.05
_diffrn_source_type 'Incoatec I\ms'
_diffrn_source_voltage 50.0
_diffrn_standards_number 0
_exptl_absorpt_coefficient_mu 3.575
_exptl_absorpt_correction_T_max 0.7528
_exptl_absorpt_correction_T_min 0.6250
_exptl_absorpt_correction_type multi-scan
_exptl_absorpt_process_details
'SADABS-2016/2 (Bruker,2016/2) was used for absorption correction. wR2(int) was 0.0837 before and 0.0646 after correction. The Ratio of minimum to maximum transmission is 0.8302. The \l/2 correction factor is Not present.'
_exptl_crystal_colour 'metallic dark green'
_exptl_crystal_colour_lustre metallic
_exptl_crystal_colour_modifier dark
_exptl_crystal_colour_primary green
_exptl_crystal_density_diffrn 1.526
_exptl_crystal_description plate
_exptl_crystal_F_000 620
_exptl_crystal_recrystallization_method 'Re-crystallisation from solvent: MeOH Ether'
_exptl_crystal_size_max 0.3
_exptl_crystal_size_mid 0.3
_exptl_crystal_size_min 0.1
_refine_diff_density_max 1.505
_refine_diff_density_min -1.142
_refine_diff_density_rms 0.098
_refine_ls_abs_structure_details
;
 Refined as an inversion twin.
;
_refine_ls_abs_structure_Flack 0.32(4)
_refine_ls_extinction_method none
_refine_ls_goodness_of_fit_ref 1.074
_refine_ls_hydrogen_treatment constr
_refine_ls_matrix_type full
_refine_ls_number_parameters 248
_refine_ls_number_reflns 4583
_refine_ls_number_restraints 1
_refine_ls_restrained_S_all 1.074
_refine_ls_R_factor_all 0.0502
_refine_ls_R_factor_gt 0.0487
_refine_ls_shift/su_max 0.004
_refine_ls_shift/su_mean 0.000
_refine_ls_structure_factor_coef Fsqd
_refine_ls_weighting_details 'w=1/[\s^2^(Fo^2^)+(0.0561P)^2^+3.8935P] where P=(Fo^2^+2Fc^2^)/3'
_refine_ls_weighting_scheme calc
_refine_ls_wR_factor_gt 0.1222
_refine_ls_wR_factor_ref 0.1236
_reflns_Friedel_coverage 0.870
_reflns_Friedel_fraction_full 0.998
_reflns_Friedel_fraction_max 0.998
_reflns_number_gt 4462
_reflns_number_total 4583
_reflns_threshold_expression 'I > 2\s(I)'
_cod_data_source_file d4dt03174a2.cif
_cod_data_source_block ni_ni_no_n3_meoh2_0ma
_cod_database_code 7717674
_shelx_shelxl_version_number 2016/6
_shelx_space_group_comment
;
The symmetry employed for this shelxl refinement is uniquely defined
by the following loop, which should always be used as a source of
symmetry information in preference to the above space-group names.
They are only intended as comments.
;
_shelx_estimated_absorpt_t_max 0.716
_shelx_estimated_absorpt_t_min 0.413
_olex2_refinement_description
;
1. Twinned data refinement
 Scales: 0.68(4)
 0.32(4)
2. Fixed Uiso
 At 1.2 times of:
  All C(H) groups, All C(H,H) groups
3. Uiso/Uaniso restraints and constraints
Uanis(C17) = Uanis(C7)
Uanis(N5) = Uanis(N6)
Uanis(N5) = Uanis(N4A)
Uanis(C18) = Uanis(C6)
Uanis(C16) = Uanis(C8)
Uanis(C11) = Uanis(C10)
Uanis(C8) = Uanis(C5)
4.a Secondary CH2 refined with riding coordinates:
 C11(H11A,H11B), C20(H20A,H20B), C12(H12A,H12B), C2(H2A,H2B), C3(H3A,H3B),
 C1(H1A,H1B), C10(H10A,H10B), C13(H13A,H13B), C21(H21A,H21B)
4.b Aromatic/amide H refined with riding coordinates:
 C15(H15), C7(H7), C19(H19), C16(H16), C8(H8), C5(H5), C6(H6), C9(H9),
 C17(H17), C18(H18)
;
_olex2_submission_special_instructions 'No special instructions were received'

loop_
_space_group_symop_operation_xyz
'x, y, z'
'-x, y+1/2, -z'

loop_
_atom_site_label
_atom_site_type_symbol
_atom_site_fract_x
_atom_site_fract_y
_atom_site_fract_z
_atom_site_U_iso_or_equiv
_atom_site_adp_type
_atom_site_occupancy
_atom_site_site_symmetry_order
_atom_site_calc_flag
_atom_site_refinement_flags_posn
_atom_site_refinement_flags_adp
_atom_site_refinement_flags_occupancy
_atom_site_disorder_assembly
_atom_site_disorder_group
Ni1 Ni 0.89222(9) 0.62299(11) 0.54725(9) 0.0203(3) Uani 1 1 d . . . . .
Ni2 Ni 0.83865(10) 0.24206(12) 0.44920(9) 0.0229(3) Uani 1 1 d . . . . .
S2 S 0.89339(14) 0.47481(17) 0.41516(14) 0.0222(3) Uani 1 1 d . . . . .
S1 S 1.08145(14) 0.56350(18) 0.63209(15) 0.0240(3) Uani 1 1 d . . . . .
N4A N 0.6565(6) 0.2227(8) 0.3248(6) 0.0414(9) Uani 1 1 d . . . A 1
O1 O 0.9595(5) 0.2411(7) 0.6841(4) 0.0403(12) Uani 1 1 d . . . . .
N3 N 0.8929(5) 0.2257(7) 0.5885(5) 0.0280(13) Uani 1 1 d . . . . .
N1 N 0.9023(5) 0.7217(6) 0.6897(5) 0.0237(11) Uani 1 1 d . . . . .
N2 N 0.7277(5) 0.6920(6) 0.4406(5) 0.0228(12) Uani 1 1 d . . . . .
C11 C 0.7102(7) 0.8715(7) 0.5825(7) 0.0305(12) Uani 1 1 d . . . . .
H11A H 0.661456 0.794180 0.598593 0.037 Uiso 1 1 calc R U . . .
H11B H 0.673552 0.968770 0.585088 0.037 Uiso 1 1 calc R U . . .
C20 C 0.7338(7) 0.6986(8) 0.3281(6) 0.0280(15) Uani 1 1 d . . . . .
H20A H 0.795991 0.771882 0.331027 0.034 Uiso 1 1 calc R U . . .
H20B H 0.654644 0.732068 0.270409 0.034 Uiso 1 1 calc R U . . .
C12 C 0.7036(7) 0.8480(7) 0.4675(6) 0.0262(15) Uani 1 1 d . . . . .
H12A H 0.762829 0.914791 0.456572 0.031 Uiso 1 1 calc R U . . .
H12B H 0.621783 0.877557 0.412385 0.031 Uiso 1 1 calc R U . . .
C14 C 0.5024(6) 0.6315(9) 0.3526(8) 0.0376(18) Uani 1 1 d . . . . .
C2 C 1.0313(6) 0.7507(8) 0.7692(6) 0.0286(15) Uani 1 1 d . . . . .
H2A H 1.035155 0.770914 0.845467 0.034 Uiso 1 1 calc R U . . .
H2B H 1.060805 0.839983 0.743890 0.034 Uiso 1 1 calc R U . . .
C3 C 0.8468(7) 0.6056(8) 0.7401(6) 0.0292(15) Uani 1 1 d . . . . .
H3A H 0.761936 0.588121 0.685994 0.035 Uiso 1 1 calc R U . . .
H3B H 0.891571 0.511462 0.747910 0.035 Uiso 1 1 calc R U . . .
N5 N 0.5880(6) 0.1845(8) 0.3422(6) 0.0414(9) Uani 1 1 d . . . . .
C1 C 1.1132(6) 0.6216(9) 0.7755(6) 0.0311(15) Uani 1 1 d . . . . .
H1A H 1.097927 0.538864 0.817910 0.037 Uiso 1 1 calc R U . . .
H1B H 1.199261 0.651677 0.814861 0.037 Uiso 1 1 calc R U . . .
C15 C 0.4308(7) 0.7278(10) 0.3797(10) 0.050(2) Uani 1 1 d . . . . .
H15 H 0.461367 0.767668 0.453903 0.060 Uiso 1 1 calc R U . . .
C10 C 0.8385(7) 0.8674(7) 0.6743(7) 0.0305(12) Uani 1 1 d . . . . .
H10A H 0.887351 0.943303 0.656679 0.037 Uiso 1 1 calc R U . . .
H10B H 0.835617 0.895568 0.746770 0.037 Uiso 1 1 calc R U . . .
C13 C 0.6274(6) 0.5892(7) 0.4367(6) 0.0254(15) Uani 1 1 d . . . . .
H13A H 0.645859 0.488183 0.418480 0.031 Uiso 1 1 calc R U . . .
H13B H 0.627196 0.585638 0.512731 0.031 Uiso 1 1 calc R U . . .
C21 C 0.7649(6) 0.5493(8) 0.2945(6) 0.0272(15) Uani 1 1 d . . . . .
H21A H 0.786227 0.560055 0.229011 0.033 Uiso 1 1 calc R U . . .
H21B H 0.694586 0.481582 0.273144 0.033 Uiso 1 1 calc R U . . .
C7 C 0.8477(9) 0.7146(12) 1.0633(10) 0.0605(19) Uani 1 1 d . . . . .
H7 H 0.849760 0.742230 1.134620 0.073 Uiso 1 1 calc R U . . .
C19 C 0.4534(8) 0.5687(11) 0.2447(9) 0.053(2) Uani 1 1 d . . . . .
H19 H 0.497844 0.496616 0.224013 0.064 Uiso 1 1 calc R U . . .
C16 C 0.3172(9) 0.7691(10) 0.3048(9) 0.0522(13) Uani 1 1 d . . . . .
H16 H 0.270193 0.835119 0.327409 0.063 Uiso 1 1 calc R U . . .
C8 C 0.7550(9) 0.7570(11) 0.9689(9) 0.0522(13) Uani 1 1 d . . . . .
H8 H 0.689825 0.810992 0.973533 0.063 Uiso 1 1 calc R U . . .
C4 C 0.8471(7) 0.6444(8) 0.8545(6) 0.0330(16) Uani 1 1 d . . . . .
C5 C 0.9408(9) 0.5972(11) 0.9537(9) 0.0522(13) Uani 1 1 d . . . . .
H5 H 1.005880 0.541180 0.950472 0.063 Uiso 1 1 calc R U . . .
C6 C 0.9399(9) 0.6316(13) 1.0581(9) 0.0613(19) Uani 1 1 d . . . . .
H6 H 1.003458 0.597272 1.125667 0.074 Uiso 1 1 calc R U . . .
N6 N 0.5005(6) 0.1365(8) 0.3527(6) 0.0414(9) Uani 1 1 d . . . . .
C9 C 0.7528(8) 0.7223(11) 0.8619(7) 0.044(2) Uani 1 1 d . . . . .
H9 H 0.686139 0.752728 0.795172 0.053 Uiso 1 1 calc R U . . .
C17 C 0.2741(10) 0.7170(12) 0.2019(10) 0.0605(19) Uani 1 1 d . . . . .
H17 H 0.197211 0.750192 0.148865 0.073 Uiso 1 1 calc R U . . .
C18 C 0.3392(9) 0.6128(14) 0.1679(9) 0.0613(19) Uani 1 1 d . . . . .
H18 H 0.305404 0.573170 0.093604 0.074 Uiso 1 1 calc R U . . .

loop_
_atom_site_aniso_label
_atom_site_aniso_U_11
_atom_site_aniso_U_22
_atom_site_aniso_U_33
_atom_site_aniso_U_23
_atom_site_aniso_U_13
_atom_site_aniso_U_12
Ni1 0.0206(5) 0.0149(5) 0.0306(6) -0.0009(5) 0.0156(4) 0.0003(4)
Ni2 0.0229(5) 0.0192(5) 0.0298(6) 0.0002(5) 0.0141(5) -0.0001(4)
S2 0.0224(8) 0.0171(7) 0.0314(8) -0.0036(6) 0.0154(7) -0.0020(6)
S1 0.0229(8) 0.0186(7) 0.0331(9) 0.0006(6) 0.0141(7) 0.0005(6)
N4A 0.038(2) 0.032(2) 0.053(2) 0.0038(18) 0.0172(19) 0.0102(19)
O1 0.055(3) 0.035(3) 0.030(3) 0.001(3) 0.017(3) -0.002(3)
N3 0.037(3) 0.018(3) 0.038(3) 0.005(3) 0.025(3) 0.000(3)
N1 0.029(3) 0.018(3) 0.030(3) -0.001(2) 0.018(2) -0.004(2)
N2 0.022(3) 0.015(3) 0.037(3) 0.003(2) 0.017(2) 0.002(2)
C11 0.037(3) 0.010(2) 0.057(4) -0.008(2) 0.032(3) -0.002(2)
C20 0.031(4) 0.023(4) 0.030(4) 0.003(3) 0.013(3) -0.004(3)
C12 0.032(4) 0.009(3) 0.044(4) 0.000(3) 0.022(3) 0.000(3)
C14 0.025(3) 0.019(3) 0.072(6) 0.006(4) 0.023(4) -0.003(3)
C2 0.034(4) 0.026(4) 0.032(3) -0.006(3) 0.020(3) -0.010(3)
C3 0.042(4) 0.015(3) 0.042(4) -0.003(3) 0.027(3) -0.005(3)
N5 0.038(2) 0.032(2) 0.053(2) 0.0038(18) 0.0172(19) 0.0102(19)
C1 0.033(4) 0.035(4) 0.030(3) 0.007(3) 0.018(3) 0.001(3)
C15 0.027(4) 0.027(4) 0.099(7) 0.012(5) 0.030(4) 0.002(3)
C10 0.037(3) 0.010(2) 0.057(4) -0.008(2) 0.032(3) -0.002(2)
C13 0.021(3) 0.015(3) 0.043(4) -0.001(3) 0.016(3) -0.004(3)
C21 0.034(4) 0.027(4) 0.022(3) 0.003(3) 0.011(3) 0.000(3)
C7 0.054(4) 0.047(4) 0.083(5) 0.009(4) 0.031(4) 0.000(3)
C19 0.028(4) 0.051(6) 0.068(6) -0.011(5) 0.008(4) -0.006(4)
C16 0.051(3) 0.041(3) 0.074(4) 0.004(3) 0.035(3) 0.002(2)
C8 0.051(3) 0.041(3) 0.074(4) 0.004(3) 0.035(3) 0.002(2)
C4 0.039(4) 0.026(4) 0.040(4) 0.001(3) 0.023(3) -0.009(3)
C5 0.051(3) 0.041(3) 0.074(4) 0.004(3) 0.035(3) 0.002(2)
C6 0.055(4) 0.058(4) 0.059(4) 0.001(4) 0.010(3) -0.012(4)
N6 0.038(2) 0.032(2) 0.053(2) 0.0038(18) 0.0172(19) 0.0102(19)
C9 0.042(4) 0.058(6) 0.045(4) 0.008(4) 0.029(4) 0.000(4)
C17 0.054(4) 0.047(4) 0.083(5) 0.009(4) 0.031(4) 0.000(3)
C18 0.055(4) 0.058(4) 0.059(4) 0.001(4) 0.010(3) -0.012(4)

loop_
_atom_type_symbol
_atom_type_description
_atom_type_scat_dispersion_real
_atom_type_scat_dispersion_imag
_atom_type_scat_source
C C 0.0181 0.0091 'International Tables Vol C Tables 4.2.6.8 and 6.1.1.4'
H H 0.0000 0.0000 'International Tables Vol C Tables 4.2.6.8 and 6.1.1.4'
N N 0.0311 0.0180 'International Tables Vol C Tables 4.2.6.8 and 6.1.1.4'
Ni Ni -3.0029 0.5091 'International Tables Vol C Tables 4.2.6.8 and 6.1.1.4'
O O 0.0492 0.0322 'International Tables Vol C Tables 4.2.6.8 and 6.1.1.4'
S S 0.3331 0.5567 'International Tables Vol C Tables 4.2.6.8 and 6.1.1.4'

loop_
_geom_angle_atom_site_label_1
_geom_angle_atom_site_label_2
_geom_angle_atom_site_label_3
_geom_angle
_geom_angle_site_symmetry_1
_geom_angle_site_symmetry_3
_geom_angle_publ_flag
S1 Ni1 S2 84.32(7) . . ?
N1 Ni1 S2 167.98(18) . . ?
N1 Ni1 S1 89.42(17) . . ?
N2 Ni1 S2 88.41(17) . . ?
N2 Ni1 S1 167.02(17) . . ?
N2 Ni1 N1 99.6(2) . . ?
S2 Ni2 S1 109.70(7) . 2_746 ?
N4A Ni2 S2 102.6(2) . . ?
N4A Ni2 S1 95.21(19) . 2_746 ?
N3 Ni2 S2 106.0(2) . . ?
N3 Ni2 S1 112.3(2) . 2_746 ?
N3 Ni2 N4A 129.8(3) . . ?
Ni1 S2 Ni2 108.27(8) . . ?
C21 S2 Ni1 99.9(2) . . ?
C21 S2 Ni2 106.9(2) . . ?
Ni1 S1 Ni2 98.39(7) . 2_756 ?
C1 S1 Ni1 100.6(2) . . ?
C1 S1 Ni2 108.1(3) . 2_756 ?
N5 N4A Ni2 123.2(7) . . ?
O1 N3 Ni2 158.8(5) . . ?
C2 N1 Ni1 111.3(4) . . ?
C2 N1 C3 109.9(5) . . ?
C3 N1 Ni1 102.6(4) . . ?
C10 N1 Ni1 115.7(5) . . ?
C10 N1 C2 105.8(5) . . ?
C10 N1 C3 111.6(5) . . ?
C20 N2 Ni1 104.8(4) . . ?
C20 N2 C12 106.3(5) . . ?
C20 N2 C13 110.7(5) . . ?
C12 N2 Ni1 111.3(4) . . ?
C12 N2 C13 110.6(5) . . ?
C13 N2 Ni1 112.9(4) . . ?
H11A C11 H11B 107.7 . . ?
C12 C11 H11A 108.8 . . ?
C12 C11 H11B 108.8 . . ?
C12 C11 C10 113.8(6) . . ?
C10 C11 H11A 108.8 . . ?
C10 C11 H11B 108.8 . . ?
N2 C20 H20A 109.3 . . ?
N2 C20 H20B 109.3 . . ?
N2 C20 C21 111.4(5) . . ?
H20A C20 H20B 108.0 . . ?
C21 C20 H20A 109.3 . . ?
C21 C20 H20B 109.3 . . ?
N2 C12 H12A 108.4 . . ?
N2 C12 H12B 108.4 . . ?
C11 C12 N2 115.6(6) . . ?
C11 C12 H12A 108.4 . . ?
C11 C12 H12B 108.4 . . ?
H12A C12 H12B 107.4 . . ?
C15 C14 C13 121.8(8) . . ?
C15 C14 C19 117.5(8) . . ?
C19 C14 C13 120.6(7) . . ?
N1 C2 H2A 109.2 . . ?
N1 C2 H2B 109.2 . . ?
N1 C2 C1 112.2(6) . . ?
H2A C2 H2B 107.9 . . ?
C1 C2 H2A 109.2 . . ?
C1 C2 H2B 109.2 . . ?
N1 C3 H3A 108.4 . . ?
N1 C3 H3B 108.3 . . ?
H3A C3 H3B 107.4 . . ?
C4 C3 N1 115.7(6) . . ?
C4 C3 H3A 108.4 . . ?
C4 C3 H3B 108.4 . . ?
N4A N5 N6 174.1(10) . . ?
S1 C1 H1A 110.1 . . ?
S1 C1 H1B 110.1 . . ?
C2 C1 S1 108.0(5) . . ?
C2 C1 H1A 110.1 . . ?
C2 C1 H1B 110.1 . . ?
H1A C1 H1B 108.4 . . ?
C14 C15 H15 118.5 . . ?
C16 C15 C14 123.0(10) . . ?
C16 C15 H15 118.5 . . ?
N1 C10 C11 115.5(6) . . ?
N1 C10 H10A 108.4 . . ?
N1 C10 H10B 108.4 . . ?
C11 C10 H10A 108.4 . . ?
C11 C10 H10B 108.4 . . ?
H10A C10 H10B 107.5 . . ?
N2 C13 H13A 108.5 . . ?
N2 C13 H13B 108.5 . . ?
C14 C13 N2 115.0(6) . . ?
C14 C13 H13A 108.5 . . ?
C14 C13 H13B 108.5 . . ?
H13A C13 H13B 107.5 . . ?
S2 C21 H21A 110.1 . . ?
S2 C21 H21B 110.1 . . ?
C20 C21 S2 107.8(5) . . ?
C20 C21 H21A 110.1 . . ?
C20 C21 H21B 110.1 . . ?
H21A C21 H21B 108.5 . . ?
C8 C7 H7 119.8 . . ?
C8 C7 C6 120.4(11) . . ?
C6 C7 H7 119.8 . . ?
C14 C19 H19 120.3 . . ?
C18 C19 C14 119.4(9) . . ?
C18 C19 H19 120.3 . . ?
C15 C16 H16 120.3 . . ?
C17 C16 C15 119.5(10) . . ?
C17 C16 H16 120.3 . . ?
C7 C8 H8 119.7 . . ?
C7 C8 C9 120.7(9) . . ?
C9 C8 H8 119.7 . . ?
C5 C4 C3 120.5(8) . . ?
C9 C4 C3 121.0(7) . . ?
C9 C4 C5 118.4(8) . . ?
C4 C5 H5 119.9 . . ?
C4 C5 C6 120.3(9) . . ?
C6 C5 H5 119.9 . . ?
C7 C6 C5 120.1(10) . . ?
C7 C6 H6 119.9 . . ?
C5 C6 H6 119.9 . . ?
C8 C9 H9 120.0 . . ?
C4 C9 C8 120.0(8) . . ?
C4 C9 H9 120.0 . . ?
C16 C17 H17 119.3 . . ?
C16 C17 C18 121.4(10) . . ?
C18 C17 H17 119.3 . . ?
C19 C18 C17 119.0(10) . . ?
C19 C18 H18 120.5 . . ?
C17 C18 H18 120.5 . . ?

loop_
_geom_bond_atom_site_label_1
_geom_bond_atom_site_label_2
_geom_bond_distance
_geom_bond_site_symmetry_2
_geom_bond_publ_flag
Ni1 S2 2.1800(19) . ?
Ni1 S1 2.1606(19) . ?
Ni1 N1 2.012(6) . ?
Ni1 N2 2.000(6) . ?
Ni2 S2 2.2991(19) . ?
Ni2 S1 2.3417(18) 2_746 ?
Ni2 N4A 2.137(7) . ?
Ni2 N3 1.658(6) . ?
S2 C21 1.822(7) . ?
S1 C1 1.818(7) . ?
N4A N5 1.004(9) . ?
O1 N3 1.178(8) . ?
N1 C2 1.499(9) . ?
N1 C3 1.529(8) . ?
N1 C10 1.495(9) . ?
N2 C20 1.495(9) . ?
N2 C12 1.507(8) . ?
N2 C13 1.511(8) . ?
C11 H11A 0.9900 . ?
C11 H11B 0.9900 . ?
C11 C12 1.478(10) . ?
C11 C10 1.520(11) . ?
C20 H20A 0.9900 . ?
C20 H20B 0.9900 . ?
C20 C21 1.511(10) . ?
C12 H12A 0.9900 . ?
C12 H12B 0.9900 . ?
C14 C15 1.371(12) . ?
C14 C13 1.506(10) . ?
C14 C19 1.399(13) . ?
C2 H2A 0.9900 . ?
C2 H2B 0.9900 . ?
C2 C1 1.509(11) . ?
C3 H3A 0.9900 . ?
C3 H3B 0.9900 . ?
C3 C4 1.525(10) . ?
N5 N6 1.202(10) . ?
C1 H1A 0.9900 . ?
C1 H1B 0.9900 . ?
C15 H15 0.9500 . ?
C15 C16 1.369(13) . ?
C10 H10A 0.9900 . ?
C10 H10B 0.9900 . ?
C13 H13A 0.9900 . ?
C13 H13B 0.9900 . ?
C21 H21A 0.9900 . ?
C21 H21B 0.9900 . ?
C7 H7 0.9500 . ?
C7 C8 1.333(14) . ?
C7 C6 1.368(16) . ?
C19 H19 0.9500 . ?
C19 C18 1.389(14) . ?
C16 H16 0.9500 . ?
C16 C17 1.306(15) . ?
C8 H8 0.9500 . ?
C8 C9 1.413(13) . ?
C4 C5 1.388(13) . ?
C4 C9 1.377(12) . ?
C5 H5 0.9500 . ?
C5 C6 1.396(14) . ?
C6 H6 0.9500 . ?
C9 H9 0.9500 . ?
C17 H17 0.9500 . ?
C17 C18 1.409(16) . ?
C18 H18 0.9500 . ?

loop_
_geom_torsion_atom_site_label_1
_geom_torsion_atom_site_label_2
_geom_torsion_atom_site_label_3
_geom_torsion_atom_site_label_4
_geom_torsion
_geom_torsion_site_symmetry_1
_geom_torsion_site_symmetry_2
_geom_torsion_site_symmetry_3
_geom_torsion_site_symmetry_4
_geom_torsion_publ_flag
Ni1 S2 C21 C20 14.0(5) . . . . ?
Ni1 S1 C1 C2 -29.8(5) . . . . ?
Ni1 N1 C2 C1 -42.3(6) . . . . ?
Ni1 N1 C3 C4 176.9(5) . . . . ?
Ni1 N1 C10 C11 47.2(7) . . . . ?
Ni1 N2 C20 C21 58.9(6) . . . . ?
Ni1 N2 C12 C11 -58.6(7) . . . . ?
Ni1 N2 C13 C14 -176.6(5) . . . . ?
Ni2 S2 C21 C20 126.7(4) . . . . ?
Ni2 S1 C1 C2 72.7(5) 2_756 . . . ?
S2 Ni2 N3 O1 -34.2(16) . . . . ?
S1 Ni2 N3 O1 85.5(16) 2_746 . . . ?
N4A Ni2 N3 O1 -156.5(15) . . . . ?
N1 C2 C1 S1 47.5(7) . . . . ?
N1 C3 C4 C5 -93.9(9) . . . . ?
N1 C3 C4 C9 88.4(9) . . . . ?
N2 C20 C21 S2 -47.4(7) . . . . ?
C20 N2 C12 C11 -172.1(6) . . . . ?
C20 N2 C13 C14 -59.6(8) . . . . ?
C12 N2 C20 C21 176.8(6) . . . . ?
C12 N2 C13 C14 58.0(8) . . . . ?
C12 C11 C10 N1 -64.7(8) . . . . ?
C14 C15 C16 C17 -0.9(14) . . . . ?
C14 C19 C18 C17 -1.6(15) . . . . ?
C2 N1 C3 C4 58.4(8) . . . . ?
C2 N1 C10 C11 170.8(6) . . . . ?
C3 N1 C2 C1 70.7(7) . . . . ?
C3 N1 C10 C11 -69.6(8) . . . . ?
C3 C4 C5 C6 -179.3(8) . . . . ?
C3 C4 C9 C8 180.0(7) . . . . ?
C15 C14 C13 N2 -87.2(9) . . . . ?
C15 C14 C19 C18 4.0(14) . . . . ?
C15 C16 C17 C18 3.5(15) . . . . ?
C10 N1 C2 C1 -168.7(6) . . . . ?
C10 N1 C3 C4 -58.6(8) . . . . ?
C10 C11 C12 N2 72.5(8) . . . . ?
C13 N2 C20 C21 -63.1(7) . . . . ?
C13 N2 C12 C11 67.7(8) . . . . ?
C13 C14 C15 C16 179.4(8) . . . . ?
C13 C14 C19 C18 -178.3(8) . . . . ?
C7 C8 C9 C4 -0.2(14) . . . . ?
C19 C14 C15 C16 -2.9(13) . . . . ?
C19 C14 C13 N2 95.2(9) . . . . ?
C16 C17 C18 C19 -2.3(16) . . . . ?
C8 C7 C6 C5 3.4(16) . . . . ?
C4 C5 C6 C7 -1.3(16) . . . . ?
C5 C4 C9 C8 2.3(13) . . . . ?
C6 C7 C8 C9 -2.7(16) . . . . ?
C9 C4 C5 C6 -1.5(13) . . . . ?

loop_
_twin_individual_id
_twin_individual_mass_fraction_refined
1 0.68(4)
2 0.32(4)

loop_
_smtbx_masks_void_nr
_smtbx_masks_void_average_x
_smtbx_masks_void_average_y
_smtbx_masks_void_average_z
_smtbx_masks_void_volume
_smtbx_masks_void_count_electrons
_smtbx_masks_void_content
1 0.500 0.380 1.000 208.6 42.8 '2 CH3OH'
